data_4121097
loop_
_publ_author_name
'Marta G. N\'u\~nez'
'Alistair J. M. Farley'
'Darren J. Dixon'

_publ_contact_author 'Darren Dixon'
_publ_contact_author_email darren.dixon@chem.ox.ac.uk
_publ_section_title
;
 Bifunctional Iminophosphorane Organocatalysts for Enantioselective
 Synthesis: Application to the Ketimine Nitro-Mannich Reaction
;
_journal_name_full 'Journal of the American Chemical Society'
_journal_page_first 16348
_journal_page_last 16351
_journal_paper_doi 10.1021/ja409121s
_journal_volume 135
_journal_year 2013
_chemical_absolute_configuration ad
_chemical_formula_moiety 'C38 H34 F6 N3 O3 P1 S1'
_chemical_formula_sum 'C38 H34 F6 N3 O3 P S'
_chemical_formula_weight 757.73
_space_group_IT_number 154
_symmetry_cell_setting trigonal
_symmetry_space_group_name_Hall 'P 32 2"'
_symmetry_space_group_name_H-M 'P 32 2 1'
_atom_sites_solution_hydrogens difmap
_atom_sites_solution_primary other
_audit_creation_date 2012-10-10
_audit_creation_method CRYSTALS_ver_14.52
_cell_angle_alpha 90
_cell_angle_beta 90
_cell_angle_gamma 120
_cell_formula_units_Z 6
_cell_length_a 22.8761(1)
_cell_length_b 22.8761(1)
_cell_length_c 14.2626(1)
_cell_measurement_reflns_used 9785
_cell_measurement_temperature 150
_cell_measurement_theta_max 27
_cell_measurement_theta_min 5
_cell_volume 6463.88(6)
_computing_cell_refinement 'DENZO/SCALEPACK (Otwinowski & Minor, 1997)'
_computing_data_collection 'COLLECT (Nonius, 2001).'
_computing_data_reduction 'DENZO/SCALEPACK (Otwinowski & Minor, 1997)'
_computing_molecular_graphics 'CAMERON (Watkin et al., 1996)'
_computing_publication_material 'CRYSTALS (Betteridge et al., 2003)'
_computing_structure_refinement 'CRYSTALS (Betteridge et al., 2003)'
_computing_structure_solution 'Superflip (Palatinus & Chapuis, 2007)'
_diffrn_ambient_temperature 150
_diffrn_measured_fraction_theta_full 0.990
_diffrn_measured_fraction_theta_max 0.990
_diffrn_measurement_device Area
_diffrn_measurement_device_type 'Nonius KappaCCD'
_diffrn_measurement_method \w
_diffrn_radiation_monochromator graphite
_diffrn_radiation_type 'Mo K\a'
_diffrn_radiation_wavelength 0.71073
_diffrn_reflns_av_R_equivalents 0.062
_diffrn_reflns_limit_h_max 14
_diffrn_reflns_limit_h_min -29
_diffrn_reflns_limit_k_max 29
_diffrn_reflns_limit_k_min 0
_diffrn_reflns_limit_l_max 18
_diffrn_reflns_limit_l_min 0
_diffrn_reflns_number 177140
_diffrn_reflns_theta_full 26.913
_diffrn_reflns_theta_max 27.463
_diffrn_reflns_theta_min 5.146
_diffrn_standards_number 0
_exptl_absorpt_coefficient_mu 0.173
_exptl_absorpt_correction_T_max 0.94
_exptl_absorpt_correction_T_min 0.88
_exptl_absorpt_correction_type multi-scan
_exptl_absorpt_process_details 'DENZO/SCALEPACK (Otwinowski & Minor, 1997)'
_exptl_crystal_colour clear_pale_colourless
_exptl_crystal_density_diffrn 1.168
_exptl_crystal_description block
_exptl_crystal_F_000 2352
_exptl_crystal_size_max 0.44
_exptl_crystal_size_mid 0.40
_exptl_crystal_size_min 0.34
_platon_squeeze_details
;
The discrete Fourier transform of the void region were treated as 
contributions to the A and B parts of the calculated structure factors.
;
_refine_diff_density_max 0.25
_refine_diff_density_min -0.24
_refine_ls_abs_structure_details 'Flack (1983), 4540 Friedel-pairs'
_refine_ls_abs_structure_Flack -0.076(8)
_refine_ls_extinction_method none
_refine_ls_goodness_of_fit_ref 0.9059
_refine_ls_hydrogen_treatment constr
_refine_ls_matrix_type full
_refine_ls_number_parameters 470
_refine_ls_number_reflns 9787
_refine_ls_number_restraints 0
_refine_ls_R_factor_all 0.0463
_refine_ls_R_factor_gt 0.0420
_refine_ls_shift/su_max 0.0010312
_refine_ls_shift/su_mean 0.0000351
_refine_ls_structure_factor_coef Fsqd
_refine_ls_weighting_details
;
 Method, part 1, Chebychev polynomial, (Watkin, 1994, Prince, 1982) 
 [weight] = 1.0/[A~0~*T~0~(x)+A~1~*T~1~(x) ... +A~n-1~]*T~n-1~(x)] 
 where A~i~ are the Chebychev coefficients listed below and x= Fcalc/Fmax 
 Method = Robust Weighting (Prince, 1982) 
 W = [weight] * [1-(deltaF/6*sigmaF)^2^]^2^ 
 A~i~ are: 
 41.1 68.1 40.7 16.4 3.54 
;
_refine_ls_weighting_scheme calc
_refine_ls_wR_factor_all 0.1060
_refine_ls_wR_factor_gt 0.1020
_refine_ls_wR_factor_ref 0.1060
_reflns_limit_h_max 14
_reflns_limit_h_min -29
_reflns_limit_k_max 29
_reflns_limit_k_min 0
_reflns_limit_l_max 18
_reflns_limit_l_min 0
_reflns_number_gt 9025
_reflns_number_total 9789
_reflns_threshold_expression I>2.0\s(I)
_oxford_diffrn_Wilson_B_factor 2.89
_oxford_diffrn_Wilson_scale 26.47
_oxford_refine_ls_r_factor_ref 0.0463
_oxford_refine_ls_scale 0.3040(2)
_oxford_reflns_number_all 9788
_oxford_reflns_threshold_expression_ref I>-3.0\s(I)
_oxford_structure_analysis_title 006DJD12
_cod_data_source_file ja409121s_si_002_1.cif
_cod_data_source_block 4c
_cod_original_sg_symbol_H-M 'P 32 2 1 '
_cod_original_formula_sum 'C38 H34 F6 N3 O3 P1 S1'
_cod_database_code 4121097

loop_
_symmetry_equiv_pos_as_xyz
x,y,z
y,x,-z
x-y,-y,-z+1/3
-y,x-y,z+2/3
-x+y,-x,z+1/3
-x,-x+y,-z+2/3

loop_
_atom_site_label
_atom_site_type_symbol
_atom_site_fract_x
_atom_site_fract_y
_atom_site_fract_z
_atom_site_U_iso_or_equiv
_atom_site_occupancy
_atom_site_adp_type
_atom_site_refinement_flags_posn
S1 S 0.67642(2) 0.54381(3) 0.01997(3) 0.0386 1.0000 Uani .
C2 C 0.60311(9) 0.51821(9) -0.03649(12) 0.0296 1.0000 Uani .
N3 N 0.54532(7) 0.46299(7) -0.01206(10) 0.0285 1.0000 Uani .
C4 C 0.53742(9) 0.41585(9) 0.06264(12) 0.0302 1.0000 Uani .
C5 C 0.46749(10) 0.38938(9) 0.10603(12) 0.0323 1.0000 Uani .
N6 N 0.46205(8) 0.44580(8) 0.14724(10) 0.0325 1.0000 Uani .
P7 P 0.41635(2) 0.43207(2) 0.23783(3) 0.0305 1.0000 Uani .
C8 C 0.43442(9) 0.51329(9) 0.28054(12) 0.0324 1.0000 Uani .
C9 C 0.47586(10) 0.54538(10) 0.35715(13) 0.0375 1.0000 Uani .
C10 C 0.49399(12) 0.61159(11) 0.38067(15) 0.0431 1.0000 Uani .
C11 C 0.47051(12) 0.64587(11) 0.32677(15) 0.0450 1.0000 Uani .
O12 O 0.48375(12) 0.71023(9) 0.34298(13) 0.0634 1.0000 Uani .
C13 C 0.5250(2) 0.74541(16) 0.4219(2) 0.0760 1.0000 Uani .
C14 C 0.42823(14) 0.61416(13) 0.25055(15) 0.0496 1.0000 Uani .
C15 C 0.40984(12) 0.54837(11) 0.22808(14) 0.0411 1.0000 Uani .
C16 C 0.32610(10) 0.38390(10) 0.21933(13) 0.0357 1.0000 Uani .
C17 C 0.28163(11) 0.39398(11) 0.27441(14) 0.0387 1.0000 Uani .
C18 C 0.21204(11) 0.35491(11) 0.26195(15) 0.0429 1.0000 Uani .
C19 C 0.18694(10) 0.30529(11) 0.19447(17) 0.0461 1.0000 Uani .
O20 O 0.11943(8) 0.26328(10) 0.17722(14) 0.0616 1.0000 Uani .
C21 C 0.07307(13) 0.26811(16) 0.2394(2) 0.0654 1.0000 Uani .
C22 C 0.23015(12) 0.29476(14) 0.1374(2) 0.0603 1.0000 Uani .
C23 C 0.29870(11) 0.33414(12) 0.14976(17) 0.0504 1.0000 Uani .
C24 C 0.43467(10) 0.38934(10) 0.32951(12) 0.0344 1.0000 Uani .
C25 C 0.38414(12) 0.33870(13) 0.38485(16) 0.0512 1.0000 Uani .
C26 C 0.40058(14) 0.30661(15) 0.45237(18) 0.0588 1.0000 Uani .
C27 C 0.46687(12) 0.32370(11) 0.46713(13) 0.0433 1.0000 Uani .
O28 O 0.47680(10) 0.28692(10) 0.53402(11) 0.0572 1.0000 Uani .
C29 C 0.54440(16) 0.30562(14) 0.55668(17) 0.0580 1.0000 Uani .
C30 C 0.51840(12) 0.37430(11) 0.41359(14) 0.0399 1.0000 Uani .
C31 C 0.50103(11) 0.40588(10) 0.34476(13) 0.0372 1.0000 Uani .
C32 C 0.54865(10) 0.35954(10) 0.02571(12) 0.0325 1.0000 Uani .
C33 C 0.60903(11) 0.36105(11) 0.04397(15) 0.0414 1.0000 Uani .
C34 C 0.62114(13) 0.31180(13) 0.00614(18) 0.0507 1.0000 Uani .
C35 C 0.57352(14) 0.26127(12) -0.04917(16) 0.0517 1.0000 Uani .
C36 C 0.51269(14) 0.25844(11) -0.06680(16) 0.0494 1.0000 Uani .
C37 C 0.50032(11) 0.30743(11) -0.02967(14) 0.0395 1.0000 Uani .
N38 N 0.59299(8) 0.55141(8) -0.10942(10) 0.0313 1.0000 Uani .
C39 C 0.63816(9) 0.60300(9) -0.16851(12) 0.0328 1.0000 Uani .
C40 C 0.60799(10) 0.62639(10) -0.23308(13) 0.0368 1.0000 Uani .
C41 C 0.64722(12) 0.67464(12) -0.29954(14) 0.0445 1.0000 Uani .
C42 C 0.71595(12) 0.70200(13) -0.30247(16) 0.0513 1.0000 Uani .
C43 C 0.74570(11) 0.67998(13) -0.23679(16) 0.0495 1.0000 Uani .
C44 C 0.70752(11) 0.63021(11) -0.17092(15) 0.0427 1.0000 Uani .
C45 C 0.82098(14) 0.71187(18) -0.2385(2) 0.0709 1.0000 Uani .
F46 F 0.84681(8) 0.70522(11) -0.15828(13) 0.0768 1.0000 Uani .
F47 F 0.84189(11) 0.68624(19) -0.30371(15) 0.1237 1.0000 Uani .
F48 F 0.85162(11) 0.77792(14) -0.2544(3) 0.1437 1.0000 Uani .
C49 C 0.61490(15) 0.69937(16) -0.36804(19) 0.0622 1.0000 Uani .
F50 F 0.54813(8) 0.66000(9) -0.37435(11) 0.0679 1.0000 Uani .
F51 F 0.64117(13) 0.70849(15) -0.45229(13) 0.1089 1.0000 Uani .
F52 F 0.62424(12) 0.76063(10) -0.34424(17) 0.0929 1.0000 Uani .
H41 H 0.5726 0.4421 0.1090 0.0364 1.0000 Uiso R
H52 H 0.4614 0.3556 0.1518 0.0390 1.0000 Uiso R
H51 H 0.4330 0.3661 0.0590 0.0390 1.0000 Uiso R
H91 H 0.4916 0.5219 0.3933 0.0454 1.0000 Uiso R
H101 H 0.5194 0.6300 0.4341 0.0511 1.0000 Uiso R
H132 H 0.5319 0.7896 0.4241 0.1135 1.0000 Uiso R
H131 H 0.5676 0.7472 0.4144 0.1138 1.0000 Uiso R
H133 H 0.5041 0.7236 0.4785 0.1135 1.0000 Uiso R
H141 H 0.4128 0.6388 0.2152 0.0596 1.0000 Uiso R
H151 H 0.3811 0.5257 0.1744 0.0492 1.0000 Uiso R
H171 H 0.3016 0.4289 0.3192 0.0458 1.0000 Uiso R
H181 H 0.1819 0.3615 0.2982 0.0508 1.0000 Uiso R
H221 H 0.2117 0.2603 0.0941 0.0734 1.0000 Uiso R
H231 H 0.3287 0.3266 0.1110 0.0610 1.0000 Uiso R
H251 H 0.3386 0.3288 0.3790 0.0634 1.0000 Uiso R
H261 H 0.3682 0.2726 0.4871 0.0704 1.0000 Uiso R
H291 H 0.5423 0.2747 0.6021 0.0880 1.0000 Uiso R
H293 H 0.5680 0.3511 0.5829 0.0878 1.0000 Uiso R
H292 H 0.5699 0.3060 0.5020 0.0870 1.0000 Uiso R
H311 H 0.5376 0.4423 0.3101 0.0450 1.0000 Uiso R
H331 H 0.6408 0.3946 0.0805 0.0488 1.0000 Uiso R
H341 H 0.6628 0.3133 0.0184 0.0614 1.0000 Uiso R
H351 H 0.5817 0.2277 -0.0744 0.0625 1.0000 Uiso R
H361 H 0.4785 0.2225 -0.1037 0.0587 1.0000 Uiso R
H371 H 0.4583 0.3033 -0.0431 0.0472 1.0000 Uiso R
H401 H 0.5617 0.6109 -0.2327 0.0453 1.0000 Uiso R
H421 H 0.7422 0.7346 -0.3475 0.0611 1.0000 Uiso R
H441 H 0.7280 0.6154 -0.1276 0.0504 1.0000 Uiso R
H301 H 0.5649 0.3849 0.4218 0.0482 1.0000 Uiso R
H31 H 0.5117 0.4532 -0.0463 0.0344 1.0000 Uiso R
H381 H 0.5518 0.5343 -0.1259 0.0390 1.0000 Uiso R
H211 H 0.0291 0.2328 0.2214 0.0967 1.0000 Uiso R
H212 H 0.0767 0.3104 0.2331 0.0972 1.0000 Uiso R
H213 H 0.0815 0.2609 0.3027 0.0972 1.0000 Uiso R

loop_
_atom_site_aniso_label
_atom_site_aniso_U_11
_atom_site_aniso_U_22
_atom_site_aniso_U_33
_atom_site_aniso_U_23
_atom_site_aniso_U_13
_atom_site_aniso_U_12
S1 0.0289(2) 0.0440(3) 0.0381(2) 0.00479(19) -0.00479(17) 0.01467(19)
C2 0.0298(8) 0.0340(9) 0.0277(7) 0.0003(6) 0.0014(6) 0.0179(7)
N3 0.0280(7) 0.0309(7) 0.0277(6) 0.0013(5) -0.0021(5) 0.0155(6)
C4 0.0343(9) 0.0334(9) 0.0265(8) 0.0021(6) 0.0010(6) 0.0196(7)
C5 0.0384(9) 0.0305(9) 0.0302(8) 0.0037(7) 0.0071(7) 0.0187(7)
N6 0.0402(8) 0.0331(8) 0.0289(7) 0.0046(6) 0.0073(6) 0.0220(7)
P7 0.0355(2) 0.0338(2) 0.02618(19) 0.00306(16) 0.00431(17) 0.02035(19)
C8 0.0377(9) 0.0375(9) 0.0278(8) 0.0012(7) 0.0047(7) 0.0232(8)
C9 0.0437(10) 0.0424(10) 0.0350(9) -0.0007(7) -0.0022(8) 0.0281(9)
C10 0.0515(12) 0.0467(11) 0.0385(10) -0.0088(9) -0.0070(8) 0.0301(10)
C11 0.0606(13) 0.0427(11) 0.0431(11) -0.0063(9) 0.0010(9) 0.0343(10)
O12 0.0992(15) 0.0463(9) 0.0601(10) -0.0147(8) -0.0184(10) 0.0478(10)
C13 0.102(3) 0.0554(15) 0.082(2) -0.0280(15) -0.0306(19) 0.0483(17)
C14 0.0782(16) 0.0561(13) 0.0366(10) -0.0015(9) -0.0056(10) 0.0500(13)
C15 0.0596(13) 0.0460(11) 0.0298(8) -0.0020(8) -0.0028(8) 0.0354(10)
C16 0.0356(9) 0.0404(10) 0.0334(8) 0.0020(7) 0.0045(7) 0.0209(8)
C17 0.0417(10) 0.0441(10) 0.0345(9) -0.0027(7) 0.0037(8) 0.0247(9)
C18 0.0397(10) 0.0496(12) 0.0458(11) -0.0015(9) 0.0037(8) 0.0271(10)
C19 0.0343(10) 0.0435(11) 0.0572(12) 0.0011(9) 0.0021(9) 0.0171(9)
O20 0.0343(8) 0.0617(11) 0.0789(12) -0.0164(9) -0.0024(7) 0.0167(8)
C21 0.0365(12) 0.0707(17) 0.089(2) -0.0024(15) 0.0059(12) 0.0264(12)
C22 0.0410(12) 0.0617(15) 0.0687(15) -0.0286(12) -0.0017(11) 0.0185(11)
C23 0.0412(11) 0.0543(13) 0.0516(12) -0.0147(10) 0.0049(9) 0.0207(10)
C24 0.0445(10) 0.0359(9) 0.0281(8) 0.0054(7) 0.0061(7) 0.0240(8)
C25 0.0449(12) 0.0644(14) 0.0461(11) 0.0237(10) 0.0139(9) 0.0285(11)
C26 0.0582(14) 0.0693(16) 0.0496(12) 0.0319(12) 0.0187(11) 0.0324(13)
C27 0.0674(14) 0.0479(11) 0.0283(8) 0.0078(8) 0.0075(9) 0.0392(11)
O28 0.0802(12) 0.0711(11) 0.0402(8) 0.0212(8) 0.0119(8) 0.0528(10)
C29 0.0864(19) 0.0632(15) 0.0476(12) 0.0017(11) -0.0107(12) 0.0547(15)
C30 0.0491(11) 0.0434(10) 0.0358(9) 0.0003(8) -0.0007(8) 0.0297(9)
C31 0.0433(10) 0.0367(9) 0.0358(9) 0.0069(7) 0.0046(8) 0.0232(8)
C32 0.0418(9) 0.0359(9) 0.0255(7) 0.0075(7) 0.0067(7) 0.0237(8)
C33 0.0409(10) 0.0465(11) 0.0442(10) 0.0054(9) 0.0036(8) 0.0274(9)
C34 0.0559(13) 0.0569(14) 0.0576(13) 0.0107(11) 0.0129(11) 0.0420(12)
C35 0.0763(17) 0.0470(12) 0.0487(12) 0.0073(10) 0.0163(12) 0.0436(12)
C36 0.0734(15) 0.0386(10) 0.0405(10) -0.0014(8) 0.0038(10) 0.0312(11)
C37 0.0488(11) 0.0397(10) 0.0355(9) 0.0010(8) -0.0003(8) 0.0262(9)
N38 0.0273(7) 0.0336(8) 0.0309(7) 0.0043(6) -0.0005(6) 0.0137(6)
C39 0.0390(9) 0.0320(9) 0.0294(8) 0.0028(7) 0.0045(7) 0.0193(8)
C40 0.0371(9) 0.0425(10) 0.0326(9) 0.0054(7) 0.0018(7) 0.0212(8)
C41 0.0505(12) 0.0500(12) 0.0370(10) 0.0117(9) 0.0068(9) 0.0280(10)
C42 0.0518(13) 0.0565(13) 0.0469(11) 0.0231(10) 0.0162(10) 0.0281(11)
C43 0.0397(11) 0.0555(13) 0.0510(12) 0.0150(10) 0.0115(9) 0.0220(10)
C44 0.0376(10) 0.0478(11) 0.0439(10) 0.0118(9) 0.0068(8) 0.0221(9)
C45 0.0469(14) 0.087(2) 0.0732(18) 0.0352(16) 0.0169(13) 0.0290(14)
F46 0.0373(7) 0.0994(13) 0.0762(10) 0.0117(10) 0.0057(7) 0.0211(8)
F47 0.0718(13) 0.243(3) 0.0740(12) 0.0051(16) 0.0199(10) 0.0923(18)
F48 0.0524(11) 0.0988(17) 0.243(4) 0.091(2) 0.0171(16) 0.0104(11)
C49 0.0666(16) 0.0766(18) 0.0518(13) 0.0294(13) 0.0150(12) 0.0422(15)
F50 0.0647(10) 0.0834(11) 0.0608(9) 0.0191(8) -0.0076(7) 0.0409(9)
F51 0.1234(18) 0.196(3) 0.0519(9) 0.0574(13) 0.0297(10) 0.1129(19)
F52 0.0938(14) 0.0665(11) 0.1307(17) 0.0270(12) -0.0003(13) 0.0492(11)

loop_
_atom_type_symbol
_atom_type_scat_dispersion_real
_atom_type_scat_dispersion_imag
_atom_type_scat_Cromer_Mann_a1
_atom_type_scat_Cromer_Mann_b1
_atom_type_scat_Cromer_Mann_a2
_atom_type_scat_Cromer_Mann_b2
_atom_type_scat_Cromer_Mann_a3
_atom_type_scat_Cromer_Mann_b3
_atom_type_scat_Cromer_Mann_a4
_atom_type_scat_Cromer_Mann_b4
_atom_type_scat_Cromer_Mann_c
_atom_type_scat_source
C 0.0033 0.0016 2.3100 20.8439 1.0200 10.2075 1.5886 0.5687 0.8650 51.6512 0.2156 'International Tables Vol C 4.2.6.8 and 6.1.1.4'
H 0.0000 0.0000 0.4930 10.5109 0.3229 26.1257 0.1402 3.1424 0.0408 57.7998 0.0030 'International Tables Vol C 4.2.6.8 and 6.1.1.4'
F 0.0171 0.0103 3.5392 10.2825 2.6412 4.2944 1.5170 0.2615 1.0243 26.1476 0.2776 'International Tables Vol C 4.2.6.8 and 6.1.1.4'
N 0.0061 0.0033 12.2126 0.0057 3.1322 9.8933 2.0125 28.9975 1.1663 0.5826 -11.5290 'International Tables Vol C 4.2.6.8 and 6.1.1.4'
O 0.0106 0.0060 3.0485 13.2771 2.2868 5.7011 1.5463 0.3239 0.8670 32.9089 0.2508 'International Tables Vol C 4.2.6.8 and 6.1.1.4'
S 0.1246 0.1234 6.9053 1.4679 5.2034 22.2151 1.4379 0.2536 1.5863 56.1720 0.8669 'International Tables Vol C 4.2.6.8 and 6.1.1.4'
P 0.1023 0.0942 6.4345 1.9067 4.1791 27.1570 1.7800 0.5260 1.4908 68.1645 1.1149 'International Tables Vol C 4.2.6.8 and 6.1.1.4'

loop_
_geom_angle_atom_site_label_1
_geom_angle_atom_site_label_2
_geom_angle_atom_site_label_3
_geom_angle
_geom_angle_publ_flag
S1 C2 N3 123.14(13) yes
S1 C2 N38 125.79(14) yes
N3 C2 N38 111.01(15) yes
C2 N3 C4 125.80(15) yes
C2 N3 H31 116.1 no
C4 N3 H31 117.9 no
N3 C4 C5 107.81(14) yes
N3 C4 C32 111.11(14) yes
C5 C4 C32 112.91(15) yes
N3 C4 H41 106.2 no
C5 C4 H41 110.2 no
C32 C4 H41 108.4 no
C4 C5 N6 110.06(15) yes
C4 C5 H52 107.0 no
N6 C5 H52 112.9 no
C4 C5 H51 109.9 no
N6 C5 H51 110.8 no
H52 C5 H51 106.0 no
C5 N6 P7 118.95(12) yes
N6 P7 C8 106.41(8) yes
N6 P7 C16 116.04(9) yes
C8 P7 C16 106.38(9) yes
N6 P7 C24 112.83(8) yes
C8 P7 C24 108.61(9) yes
C16 P7 C24 106.22(9) yes
P7 C8 C9 123.78(14) yes
P7 C8 C15 117.37(14) yes
C9 C8 C15 118.61(18) yes
C8 C9 C10 121.02(18) yes
C8 C9 H91 119.1 no
C10 C9 H91 119.9 no
C9 C10 C11 119.48(19) yes
C9 C10 H101 118.1 no
C11 C10 H101 122.3 no
C10 C11 O12 125.2(2) yes
C10 C11 C14 120.2(2) yes
O12 C11 C14 114.5(2) yes
C11 O12 C13 117.9(2) yes
O12 C13 H132 109.9 no
O12 C13 H131 107.8 no
H132 C13 H131 109.6 no
O12 C13 H133 111.0 no
H132 C13 H133 108.0 no
H131 C13 H133 110.6 no
C11 C14 C15 120.1(2) yes
C11 C14 H141 118.3 no
C15 C14 H141 121.6 no
C8 C15 C14 120.52(19) yes
C8 C15 H151 118.2 no
C14 C15 H151 121.3 no
P7 C16 C17 121.51(15) yes
P7 C16 C23 120.62(15) yes
C17 C16 C23 117.86(19) yes
C16 C17 C18 121.11(19) yes
C16 C17 H171 116.0 no
C18 C17 H171 122.9 no
C17 C18 C19 119.34(19) yes
C17 C18 H181 121.7 no
C19 C18 H181 118.9 no
C18 C19 O20 124.2(2) yes
C18 C19 C22 120.8(2) yes
O20 C19 C22 115.0(2) yes
C19 O20 C21 116.9(2) yes
O20 C21 H211 105.9 no
O20 C21 H212 109.7 no
H211 C21 H212 111.1 no
O20 C21 H213 110.7 no
H211 C21 H213 109.0 no
H212 C21 H213 110.4 no
C19 C22 C23 119.2(2) yes
C19 C22 H221 118.6 no
C23 C22 H221 122.1 no
C16 C23 C22 121.6(2) yes
C16 C23 H231 118.9 no
C22 C23 H231 119.4 no
P7 C24 C25 122.52(16) yes
P7 C24 C31 119.05(14) yes
C25 C24 C31 118.41(18) yes
C24 C25 C26 120.3(2) yes
C24 C25 H251 120.0 no
C26 C25 H251 119.6 no
C25 C26 C27 120.8(2) yes
C25 C26 H261 121.1 no
C27 C26 H261 118.0 no
C26 C27 O28 115.5(2) yes
C26 C27 C30 120.29(19) yes
O28 C27 C30 124.2(2) yes
C27 O28 C29 117.7(2) yes
O28 C29 H291 106.9 no
O28 C29 H293 110.2 no
H291 C29 H293 109.3 no
O28 C29 H292 112.2 no
H291 C29 H292 111.4 no
H293 C29 H292 106.9 no
C27 C30 C31 118.4(2) yes
C27 C30 H301 120.4 no
C31 C30 H301 121.1 no
C30 C31 C24 121.86(19) yes
C30 C31 H311 117.3 no
C24 C31 H311 120.8 no
C4 C32 C33 119.93(18) yes
C4 C32 C37 121.31(17) yes
C33 C32 C37 118.72(18) yes
C32 C33 C34 120.2(2) yes
C32 C33 H331 119.4 no
C34 C33 H331 120.3 no
C33 C34 C35 120.5(2) yes
C33 C34 H341 119.9 no
C35 C34 H341 119.6 no
C34 C35 C36 120.0(2) yes
C34 C35 H351 120.4 no
C36 C35 H351 119.6 no
C35 C36 C37 119.9(2) yes
C35 C36 H361 120.6 no
C37 C36 H361 119.5 no
C32 C37 C36 120.7(2) yes
C32 C37 H371 122.4 no
C36 C37 H371 116.9 no
C2 N38 C39 131.75(16) yes
C2 N38 H381 114.1 no
C39 N38 H381 113.7 no
N38 C39 C40 114.83(16) yes
N38 C39 C44 126.28(17) yes
C40 C39 C44 118.84(17) yes
C39 C40 C41 120.24(19) yes
C39 C40 H401 122.1 no
C41 C40 H401 117.7 no
C40 C41 C42 121.4(2) yes
C40 C41 C49 120.0(2) yes
C42 C41 C49 118.5(2) yes
C41 C42 C43 118.07(19) yes
C41 C42 H421 121.0 no
C43 C42 H421 120.9 no
C42 C43 C44 121.9(2) yes
C42 C43 C45 117.7(2) yes
C44 C43 C45 120.4(2) yes
C43 C44 C39 119.49(19) yes
C43 C44 H441 121.2 no
C39 C44 H441 119.3 no
C43 C45 F46 113.5(2) yes
C43 C45 F47 112.4(3) yes
F46 C45 F47 106.1(3) yes
C43 C45 F48 112.4(3) yes
F46 C45 F48 105.4(3) yes
F47 C45 F48 106.5(3) yes
C41 C49 F50 113.9(2) yes
C41 C49 F51 112.6(2) yes
F50 C49 F51 108.9(3) yes
C41 C49 F52 112.1(3) yes
F50 C49 F52 104.6(2) yes
F51 C49 F52 104.1(2) yes

loop_
_geom_bond_atom_site_label_1
_geom_bond_atom_site_label_2
_geom_bond_distance
_geom_bond_publ_flag
S1 C2 1.6798(18) yes
C2 N3 1.340(2) yes
C2 N38 1.374(2) yes
N3 C4 1.461(2) yes
N3 H31 0.841 no
C4 C5 1.530(2) yes
C4 C32 1.528(2) yes
C4 H41 0.982 no
C5 N6 1.479(2) yes
C5 H52 0.967 no
C5 H51 0.967 no
N6 P7 1.5914(15) yes
P7 C8 1.7960(19) yes
P7 C16 1.809(2) yes
P7 C24 1.8030(18) yes
C8 C9 1.391(3) yes
C8 C15 1.404(3) yes
C9 C10 1.397(3) yes
C9 H91 0.938 no
C10 C11 1.384(3) yes
C10 H101 0.923 no
C11 O12 1.366(3) yes
C11 C14 1.394(3) yes
O12 C13 1.430(3) yes
C13 H132 0.943 no
C13 H131 0.961 no
C13 H133 0.944 no
C14 C15 1.383(3) yes
C14 H141 0.947 no
C15 H151 0.973 no
C16 C17 1.393(3) yes
C16 C23 1.400(3) yes
C17 C18 1.394(3) yes
C17 H171 0.943 no
C18 C19 1.376(3) yes
C18 H181 0.933 no
C19 O20 1.373(3) yes
C19 C22 1.391(3) yes
O20 C21 1.429(3) yes
C21 H211 0.959 no
C21 H212 0.934 no
C21 H213 0.954 no
C22 C23 1.374(3) yes
C22 H221 0.920 no
C23 H231 0.960 no
C24 C25 1.401(3) yes
C24 C31 1.386(3) yes
C25 C26 1.373(3) yes
C25 H251 0.952 no
C26 C27 1.380(4) yes
C26 H261 0.907 no
C27 O28 1.364(2) yes
C27 C30 1.396(3) yes
O28 C29 1.420(3) yes
C29 H291 0.942 no
C29 H293 0.977 no
C29 H292 0.972 no
C30 C31 1.389(3) yes
C30 H301 0.973 no
C31 H311 0.971 no
C32 C33 1.389(3) yes
C32 C37 1.396(3) yes
C33 C34 1.396(3) yes
C33 H331 0.913 no
C34 C35 1.373(4) yes
C34 H341 0.953 no
C35 C36 1.383(4) yes
C35 H351 0.946 no
C36 C37 1.391(3) yes
C36 H361 0.960 no
C37 H371 0.938 no
N38 C39 1.397(2) yes
N38 H381 0.853 no
C39 C40 1.407(3) yes
C39 C44 1.385(3) yes
C40 C41 1.390(3) yes
C40 H401 0.934 no
C41 C42 1.372(3) yes
C41 C49 1.497(3) yes
C42 C43 1.392(3) yes
C42 H421 0.939 no
C43 C44 1.395(3) yes
C43 C45 1.497(4) yes
C44 H441 0.936 no
C45 F46 1.331(3) yes
C45 F47 1.311(4) yes
C45 F48 1.329(4) yes
C49 F50 1.333(3) yes
C49 F51 1.313(3) yes
C49 F52 1.351(4) yes

loop_
_geom_hbond_atom_site_label_D
_geom_hbond_atom_site_label_H
_geom_hbond_atom_site_label_A
_geom_hbond_site_symmetry_A
_geom_hbond_angle_DHA
_geom_hbond_distance_DH
_geom_hbond_distance_HA
_geom_hbond_distance_DA
_geom_hbond_publ_flag
C15 H151 C37 2_555 162.80 0.973 2.542 3.483(4) yes
C17 H171 O28 2_556 146.77 0.943 2.463 3.293(4) yes
N3 H31 N6 2_555 161.35 0.841 2.166 2.975(4) yes
N38 H381 N6 2_555 161.20 0.853 2.168 2.987(4) yes

loop_
_platon_squeeze_void_nr
_platon_squeeze_void_average_x
_platon_squeeze_void_average_y
_platon_squeeze_void_average_z
_platon_squeeze_void_volume
_platon_squeeze_void_count_electrons
_platon_squeeze_void_content
1 0.000 0.000 -0.026 1358 66 ' '
